data_7235705
loop_
_publ_author_name
'Joshi, Deepak Kumar'
'Mishra, Kunj Bihari'
'Tiwari, Vinod Kumar'
'Bhattacharya, Subrato'

_publ_section_title
;
 Synthesis, structure, and catalytic activities of new Cu(i)
 thiocarboxylate complexes
;
_journal_issue 75
_journal_name_full 'RSC Adv.'
_journal_page_first 39790
_journal_paper_doi 10.1039/C4RA05290K
_journal_volume 4
_journal_year 2014
_chemical_formula_sum 'C41 H33 Cu Fe O P2 S'
_chemical_formula_weight 755.08
_space_group_IT_number 14
_space_group_name_Hall '-P 2ybc'
_space_group_name_H-M_alt 'P 1 21/c 1'
_symmetry_cell_setting monoclinic
_symmetry_space_group_name_H-M 'P 1 21/c 1'
_atom_sites_solution_hydrogens geom
_atom_sites_solution_primary direct
_atom_sites_solution_secondary difmap
_audit_creation_method SHELXL-97
_cell_angle_alpha 90.000(5)
_cell_angle_beta 98.857(5)
_cell_angle_gamma 90.000(5)
_cell_formula_units_Z 4
_cell_length_a 11.211(5)
_cell_length_b 8.560(5)
_cell_length_c 36.116(5)
_cell_measurement_reflns_used 2675
_cell_measurement_temperature 293(2)
_cell_measurement_theta_max 29.0857
_cell_measurement_theta_min 2.8891
_cell_volume 3425(3)
_computing_structure_refinement 'SHELXL-97 (Sheldrick, 2008)'
_diffrn_ambient_temperature 293(2)
_diffrn_measured_fraction_theta_full 0.997
_diffrn_measured_fraction_theta_max 0.845
_diffrn_measurement_device_type 'Xcalibur, Eos'
_diffrn_measurement_method '\w scans'
_diffrn_radiation_monochromator graphite
_diffrn_radiation_source 'fine-focus sealed tube'
_diffrn_radiation_type MoK\a
_diffrn_radiation_wavelength 0.71073
_diffrn_reflns_av_R_equivalents 0.1254
_diffrn_reflns_av_sigmaI/netI 0.8582
_diffrn_reflns_limit_h_max 15
_diffrn_reflns_limit_h_min -15
_diffrn_reflns_limit_k_max 11
_diffrn_reflns_limit_k_min -11
_diffrn_reflns_limit_l_max 49
_diffrn_reflns_limit_l_min -40
_diffrn_reflns_number 64696
_diffrn_reflns_theta_full 25.00
_diffrn_reflns_theta_max 29.0857
_diffrn_reflns_theta_min 2.8891
_exptl_absorpt_coefficient_mu 1.232
_exptl_absorpt_correction_T_max 0.763
_exptl_absorpt_correction_T_min 0.699
_exptl_absorpt_correction_type multi-scan
_exptl_absorpt_process_details 'CrysAlisPro, Agilent Technologies'
_exptl_crystal_colour yellow
_exptl_crystal_density_diffrn 1.464
_exptl_crystal_density_method 'not measured'
_exptl_crystal_description rectangular
_exptl_crystal_F_000 1552
_exptl_crystal_size_max 0.30
_exptl_crystal_size_mid 0.26
_exptl_crystal_size_min 0.22
_refine_diff_density_max 0.509
_refine_diff_density_min -0.478
_refine_diff_density_rms 0.067
_refine_ls_extinction_method none
_refine_ls_goodness_of_fit_ref 0.730
_refine_ls_hydrogen_treatment riding
_refine_ls_matrix_type full
_refine_ls_number_parameters 424
_refine_ls_number_reflns 9197
_refine_ls_number_restraints 0
_refine_ls_restrained_S_all 0.730
_refine_ls_R_factor_all 0.1329
_refine_ls_R_factor_gt 0.0470
_refine_ls_shift/su_max 0.001
_refine_ls_shift/su_mean 0.000
_refine_ls_structure_factor_coef Fsqd
_refine_ls_weighting_details 'calc w=1/[\s^2^(Fo^2^)+(0.0178P)^2^+0.0000P] where P=(Fo^2^+2Fc^2^)/3'
_refine_ls_weighting_scheme calc
_refine_ls_wR_factor_gt 0.0622
_refine_ls_wR_factor_ref 0.0714
_reflns_number_gt 6700
_reflns_number_total 9197
_reflns_threshold_expression >2\s(I)
_cod_data_source_file c4ra05290k3.cif
_cod_data_source_block cudppftba
_cod_original_sg_symbol_H-M P21/c
_cod_original_formula_sum 'C41 H33 Cu1 Fe1 O1 P2 S1'
_cod_database_code 7235705

loop_
_symmetry_equiv_pos_as_xyz
'x, y, z'
'-x, y+1/2, -z+1/2'
'-x, -y, -z'
'x, -y-1/2, z-1/2'

loop_
_atom_site_label
_atom_site_type_symbol
_atom_site_fract_x
_atom_site_fract_y
_atom_site_fract_z
_atom_site_U_iso_or_equiv
_atom_site_adp_type
_atom_site_occupancy
_atom_site_symmetry_multiplicity
_atom_site_calc_flag
_atom_site_refinement_flags
Cu1 Cu 0.83568(4) -0.15468(5) 0.368470(12) 0.03827(13) Uani 1 1 d .
Fe2 Fe 0.98369(4) 0.25669(6) 0.412799(14) 0.03213(14) Uani 1 1 d .
P1 P 1.02155(8) -0.07416(10) 0.36119(3) 0.0316(2) Uani 1 1 d .
P2 P 0.75647(8) -0.00934(11) 0.41094(3) 0.0343(3) Uani 1 1 d .
S1 S 0.74036(9) -0.33780(12) 0.33222(3) 0.0574(3) Uani 1 1 d .
C1 C 0.4991(4) -0.4120(4) 0.30770(11) 0.0410(10) Uani 1 1 d .
O1 O 0.5519(2) -0.2711(3) 0.36389(8) 0.0758(9) Uani 1 1 d .
C15 C 1.1085(3) -0.2287(4) 0.42697(10) 0.0363(9) Uani 1 1 d .
H15 H 1.0278 -0.2315 0.4301 0.044 Uiso 1 1 calc R
C21 C 0.6924(3) -0.0482(4) 0.48331(10) 0.0426(10) Uani 1 1 d .
H21 H 0.7054 0.0586 0.4865 0.051 Uiso 1 1 calc R
C13 C 1.1580(3) 0.0125(4) 0.30520(10) 0.0410(10) Uani 1 1 d .
H13 H 1.1981 0.0814 0.3228 0.049 Uiso 1 1 calc R
C20 C 0.7109(3) -0.1175(4) 0.45017(10) 0.0330(9) Uani 1 1 d .
C19 C 1.2609(3) -0.1630(4) 0.39084(10) 0.0408(10) Uani 1 1 d .
H19 H 1.2844 -0.1210 0.3693 0.049 Uiso 1 1 calc R
C9 C 1.0127(3) -0.1854(4) 0.28889(10) 0.0467(10) Uani 1 1 d .
H9 H 0.9537 -0.2527 0.2951 0.056 Uiso 1 1 calc R
C16 C 1.1958(4) -0.2914(4) 0.45456(10) 0.0453(10) Uani 1 1 d .
H16 H 1.1730 -0.3345 0.4760 0.054 Uiso 1 1 calc R
C8 C 1.0699(3) -0.0846(4) 0.31556(9) 0.0308(9) Uani 1 1 d .
C26 C 0.6216(3) 0.0958(4) 0.38975(10) 0.0357(9) Uani 1 1 d .
C40 C 0.9281(3) 0.3866(4) 0.45457(10) 0.0441(10) Uani 1 1 d .
H40 H 0.9371 0.4939 0.4581 0.053 Uiso 1 1 calc R
C24 C 0.6571(3) -0.3643(4) 0.47463(11) 0.0466(11) Uani 1 1 d .
H24 H 0.6451 -0.4713 0.4716 0.056 Uiso 1 1 calc R
C41 C 0.8298(3) 0.3113(4) 0.43299(9) 0.0381(9) Uani 1 1 d .
H41 H 0.7628 0.3609 0.4197 0.046 Uiso 1 1 calc R
C33 C 1.0408(3) 0.1323(4) 0.37075(9) 0.0279(8) Uani 1 1 d .
C14 C 1.1404(3) -0.1624(4) 0.39495(9) 0.0298(8) Uani 1 1 d .
C29 C 0.4220(4) 0.2566(5) 0.35425(14) 0.0683(14) Uani 1 1 d .
H29 H 0.3554 0.3112 0.3422 0.082 Uiso 1 1 calc R
C37 C 0.8490(3) 0.1462(4) 0.43474(9) 0.0316(8) Uani 1 1 d .
C23 C 0.6384(3) -0.2928(5) 0.50729(11) 0.0500(11) Uani 1 1 d .
H23 H 0.6143 -0.3516 0.5265 0.060 Uiso 1 1 calc R
C11 C 1.1287(4) -0.0893(5) 0.24316(11) 0.0586(12) Uani 1 1 d .
H11 H 1.1473 -0.0897 0.2189 0.070 Uiso 1 1 calc R
C12 C 1.1878(3) 0.0099(4) 0.26985(11) 0.0480(11) Uani 1 1 d .
H12 H 1.2481 0.0754 0.2639 0.058 Uiso 1 1 calc R
C27 C 0.5532(3) 0.1869(4) 0.41011(11) 0.0553(12) Uani 1 1 d .
H27 H 0.5734 0.1935 0.4360 0.066 Uiso 1 1 calc R
C6 C 0.5350(4) -0.5060(5) 0.28023(12) 0.0621(12) Uani 1 1 d .
H6 H 0.6164 -0.5257 0.2800 0.074 Uiso 1 1 calc R
C34 C 1.1391(3) 0.2117(4) 0.39242(10) 0.0388(10) Uani 1 1 d .
H34 H 1.2074 0.1652 0.4058 0.047 Uiso 1 1 calc R
C25 C 0.6934(3) -0.2775(4) 0.44646(10) 0.0402(10) Uani 1 1 d .
H25 H 0.7065 -0.3268 0.4245 0.048 Uiso 1 1 calc R
C17 C 1.3146(4) -0.2899(4) 0.45026(11) 0.0471(11) Uani 1 1 d .
H17 H 1.3729 -0.3319 0.4687 0.057 Uiso 1 1 calc R
C32 C 0.9561(3) 0.2475(4) 0.35592(9) 0.0391(9) Uani 1 1 d .
H32 H 0.8822 0.2290 0.3410 0.047 Uiso 1 1 calc R
C28 C 0.4547(3) 0.2683(5) 0.39199(14) 0.0630(13) Uani 1 1 d .
H28 H 0.4103 0.3317 0.4057 0.076 Uiso 1 1 calc R
C22 C 0.6555(3) -0.1326(5) 0.51159(10) 0.0517(11) Uani 1 1 d .
H22 H 0.6419 -0.0833 0.5335 0.062 Uiso 1 1 calc R
C38 C 0.9633(3) 0.1232(4) 0.45786(9) 0.0371(9) Uani 1 1 d .
H38 H 1.0003 0.0274 0.4639 0.044 Uiso 1 1 calc R
C18 C 1.3470(3) -0.2257(4) 0.41851(11) 0.0546(11) Uani 1 1 d .
H18 H 1.4279 -0.2243 0.4155 0.066 Uiso 1 1 calc R
C39 C 1.0104(3) 0.2714(5) 0.46996(9) 0.0447(10) Uani 1 1 d .
H39 H 1.0834 0.2893 0.4854 0.054 Uiso 1 1 calc R
C10 C 1.0414(4) -0.1883(5) 0.25292(11) 0.0627(13) Uani 1 1 d .
H10 H 1.0017 -0.2572 0.2353 0.075 Uiso 1 1 calc R
C2 C 0.3787(4) -0.3861(5) 0.30795(12) 0.0638(13) Uani 1 1 d .
H2 H 0.3539 -0.3225 0.3262 0.077 Uiso 1 1 calc R
C36 C 1.0030(4) 0.3952(4) 0.36771(11) 0.0509(11) Uani 1 1 d .
H36 H 0.9660 0.4910 0.3617 0.061 Uiso 1 1 calc R
C35 C 1.1151(4) 0.3724(4) 0.39003(11) 0.0502(11) Uani 1 1 d .
H35 H 1.1653 0.4507 0.4014 0.060 Uiso 1 1 calc R
C31 C 0.5878(4) 0.0844(4) 0.35163(11) 0.0567(12) Uani 1 1 d .
H31 H 0.6325 0.0228 0.3376 0.068 Uiso 1 1 calc R
C3 C 0.2935(4) -0.4556(6) 0.28074(18) 0.0986(19) Uani 1 1 d .
H3 H 0.2116 -0.4403 0.2812 0.118 Uiso 1 1 calc R
C5 C 0.4478(5) -0.5709(5) 0.25290(13) 0.0813(16) Uani 1 1 d .
H5 H 0.4715 -0.6321 0.2340 0.098 Uiso 1 1 calc R
C7 C 0.5889(3) -0.3366(4) 0.33795(11) 0.0474(11) Uani 1 1 d .
C30 C 0.4879(4) 0.1640(5) 0.33417(13) 0.0762(15) Uani 1 1 d .
H30 H 0.4651 0.1546 0.3084 0.091 Uiso 1 1 calc R
C4 C 0.3301(5) -0.5458(6) 0.25356(15) 0.0889(18) Uani 1 1 d .
H4 H 0.2729 -0.5905 0.2352 0.107 Uiso 1 1 calc R

loop_
_atom_site_aniso_label
_atom_site_aniso_U_11
_atom_site_aniso_U_22
_atom_site_aniso_U_33
_atom_site_aniso_U_23
_atom_site_aniso_U_13
_atom_site_aniso_U_12
Cu1 0.0334(3) 0.0462(3) 0.0359(3) -0.0068(2) 0.0074(2) -0.0040(2)
Fe2 0.0301(3) 0.0350(3) 0.0322(3) -0.0035(3) 0.0079(2) 0.0021(3)
P1 0.0285(5) 0.0383(6) 0.0292(6) -0.0046(5) 0.0087(5) -0.0006(5)
P2 0.0295(6) 0.0436(6) 0.0307(6) -0.0050(5) 0.0075(5) -0.0034(5)
S1 0.0409(6) 0.0663(7) 0.0659(8) -0.0330(6) 0.0117(6) -0.0092(6)
C1 0.046(3) 0.035(2) 0.043(3) -0.002(2) 0.006(2) -0.007(2)
O1 0.0556(19) 0.118(3) 0.058(2) -0.0389(19) 0.0234(16) -0.0228(18)
C15 0.037(2) 0.036(2) 0.038(2) 0.0011(19) 0.0102(19) -0.0019(19)
C21 0.056(3) 0.039(2) 0.035(2) -0.002(2) 0.014(2) -0.004(2)
C13 0.044(2) 0.044(2) 0.037(2) -0.011(2) 0.012(2) -0.008(2)
C20 0.025(2) 0.043(2) 0.030(2) 0.0040(19) 0.0015(17) 0.0044(18)
C19 0.036(2) 0.050(2) 0.039(2) 0.008(2) 0.0130(19) 0.003(2)
C9 0.053(3) 0.055(3) 0.034(2) -0.010(2) 0.014(2) -0.020(2)
C16 0.065(3) 0.041(3) 0.031(2) 0.0013(19) 0.009(2) 0.002(2)
C8 0.034(2) 0.032(2) 0.027(2) -0.0077(18) 0.0049(18) 0.0025(18)
C26 0.029(2) 0.041(2) 0.039(2) 0.0074(19) 0.0092(19) -0.0039(19)
C40 0.042(2) 0.041(2) 0.052(3) -0.018(2) 0.016(2) -0.007(2)
C24 0.054(3) 0.036(2) 0.050(3) 0.005(2) 0.006(2) -0.001(2)
C41 0.036(2) 0.038(2) 0.042(2) -0.0053(19) 0.0113(19) 0.007(2)
C33 0.0251(19) 0.034(2) 0.027(2) 0.0002(17) 0.0106(16) 0.0024(18)
C14 0.034(2) 0.033(2) 0.024(2) -0.0085(18) 0.0081(17) -0.0022(19)
C29 0.045(3) 0.065(3) 0.087(4) 0.028(3) -0.017(3) -0.001(3)
C37 0.032(2) 0.035(2) 0.029(2) -0.0113(19) 0.0096(17) -0.003(2)
C23 0.048(3) 0.061(3) 0.043(3) 0.021(2) 0.015(2) 0.001(2)
C11 0.064(3) 0.079(3) 0.038(3) -0.009(2) 0.023(2) 0.000(3)
C12 0.052(3) 0.053(3) 0.045(3) -0.002(2) 0.028(2) -0.007(2)
C27 0.031(2) 0.086(3) 0.049(3) 0.005(2) 0.008(2) 0.009(2)
C6 0.068(3) 0.065(3) 0.055(3) -0.016(3) 0.017(3) -0.018(3)
C34 0.034(2) 0.041(3) 0.043(2) -0.0059(19) 0.0105(18) -0.0034(19)
C25 0.041(2) 0.043(3) 0.036(2) -0.002(2) 0.0044(19) 0.007(2)
C17 0.047(3) 0.049(3) 0.042(3) 0.003(2) -0.002(2) 0.011(2)
C32 0.042(2) 0.046(2) 0.030(2) 0.001(2) 0.0079(18) 0.001(2)
C28 0.033(3) 0.076(3) 0.082(4) 0.014(3) 0.014(2) 0.011(2)
C22 0.058(3) 0.063(3) 0.037(3) 0.001(2) 0.017(2) 0.009(2)
C38 0.035(2) 0.048(3) 0.031(2) -0.0015(19) 0.0106(18) 0.005(2)
C18 0.035(2) 0.073(3) 0.056(3) 0.002(3) 0.009(2) 0.011(2)
C39 0.037(2) 0.066(3) 0.031(2) -0.017(2) 0.0051(19) -0.011(2)
C10 0.069(3) 0.082(3) 0.040(3) -0.024(2) 0.016(2) -0.023(3)
C2 0.047(3) 0.067(3) 0.074(4) -0.008(3) -0.001(3) -0.003(3)
C36 0.064(3) 0.040(3) 0.054(3) 0.012(2) 0.025(2) 0.021(2)
C35 0.060(3) 0.036(3) 0.062(3) -0.012(2) 0.031(2) -0.009(2)
C31 0.058(3) 0.071(3) 0.038(3) 0.003(2) -0.004(2) 0.006(2)
C3 0.056(4) 0.100(4) 0.126(6) 0.000(4) -0.030(4) 0.010(3)
C5 0.105(4) 0.084(4) 0.053(3) -0.025(3) 0.006(3) -0.035(4)
C7 0.054(3) 0.052(3) 0.039(3) -0.007(2) 0.015(2) -0.016(2)
C30 0.077(4) 0.078(4) 0.064(4) 0.013(3) -0.021(3) 0.000(3)
C4 0.091(5) 0.093(4) 0.072(4) -0.001(3) -0.023(4) -0.031(4)

loop_
_atom_type_symbol
_atom_type_description
_atom_type_scat_dispersion_real
_atom_type_scat_dispersion_imag
_atom_type_scat_source
C C 0.0033 0.0016 'International Tables Vol C Tables 4.2.6.8 and 6.1.1.4'
H H 0.0000 0.0000 'International Tables Vol C Tables 4.2.6.8 and 6.1.1.4'
O O 0.0106 0.0060 'International Tables Vol C Tables 4.2.6.8 and 6.1.1.4'
P P 0.1023 0.0942 'International Tables Vol C Tables 4.2.6.8 and 6.1.1.4'
S S 0.1246 0.1234 'International Tables Vol C Tables 4.2.6.8 and 6.1.1.4'
Fe Fe 0.3463 0.8444 'International Tables Vol C Tables 4.2.6.8 and 6.1.1.4'
Cu Cu 0.3201 1.2651 'International Tables Vol C Tables 4.2.6.8 and 6.1.1.4'

loop_
_geom_angle_atom_site_label_1
_geom_angle_atom_site_label_2
_geom_angle_atom_site_label_3
_geom_angle
S1 Cu1 P1 121.37(4)
S1 Cu1 P2 126.01(5)
P1 Cu1 P2 112.25(4)
C41 Fe2 C34 177.62(14)
C41 Fe2 C38 68.55(13)
C34 Fe2 C38 113.13(14)
C41 Fe2 C32 111.52(14)
C34 Fe2 C32 68.38(14)
C38 Fe2 C32 140.40(15)
C41 Fe2 C33 140.44(14)
C34 Fe2 C33 40.94(11)
C38 Fe2 C33 112.98(14)
C32 Fe2 C33 40.75(12)
C41 Fe2 C37 41.10(12)
C34 Fe2 C37 141.27(14)
C38 Fe2 C37 41.16(12)
C32 Fe2 C37 111.57(14)
C33 Fe2 C37 112.53(13)
C41 Fe2 C39 67.87(14)
C34 Fe2 C39 112.17(14)
C38 Fe2 C39 40.70(12)
C32 Fe2 C39 178.66(16)
C33 Fe2 C39 140.44(15)
C37 Fe2 C39 68.83(13)
C41 Fe2 C40 40.32(12)
C34 Fe2 C40 138.25(14)
C38 Fe2 C40 68.31(14)
C32 Fe2 C40 138.58(15)
C33 Fe2 C40 178.58(14)
C37 Fe2 C40 68.80(13)
C39 Fe2 C40 40.21(13)
C41 Fe2 C35 137.46(15)
C34 Fe2 C35 40.18(12)
C38 Fe2 C35 140.39(16)
C32 Fe2 C35 67.66(15)
C33 Fe2 C35 68.01(13)
C37 Fe2 C35 178.25(16)
C39 Fe2 C35 111.90(15)
C40 Fe2 C35 110.64(15)
C41 Fe2 C36 110.60(14)
C34 Fe2 C36 67.70(14)
C38 Fe2 C36 178.92(15)
C32 Fe2 C36 40.39(13)
C33 Fe2 C36 68.10(14)
C37 Fe2 C36 138.58(16)
C39 Fe2 C36 138.49(17)
C40 Fe2 C36 110.61(16)
C35 Fe2 C36 39.85(13)
C33 P1 C8 100.24(15)
C33 P1 C14 102.89(15)
C8 P1 C14 107.27(15)
C33 P1 Cu1 111.30(11)
C8 P1 Cu1 120.22(12)
C14 P1 Cu1 112.91(12)
C37 P2 C26 102.27(16)
C37 P2 C20 102.20(16)
C26 P2 C20 105.19(15)
C37 P2 Cu1 117.92(11)
C26 P2 Cu1 111.96(13)
C20 P2 Cu1 115.64(12)
C7 S1 Cu1 108.47(14)
C2 C1 C6 119.6(4)
C2 C1 C7 118.3(4)
C6 C1 C7 122.1(4)
C14 C15 C16 120.9(3)
C14 C15 H15 119.6
C16 C15 H15 119.6
C22 C21 C20 121.6(3)
C22 C21 H21 119.2
C20 C21 H21 119.2
C12 C13 C8 121.9(3)
C12 C13 H13 119.0
C8 C13 H13 119.0
C21 C20 C25 118.1(3)
C21 C20 P2 123.4(3)
C25 C20 P2 118.5(3)
C14 C19 C18 120.5(3)
C14 C19 H19 119.7
C18 C19 H19 119.7
C8 C9 C10 121.1(3)
C8 C9 H9 119.5
C10 C9 H9 119.5
C17 C16 C15 120.4(3)
C17 C16 H16 119.8
C15 C16 H16 119.8
C9 C8 C13 117.5(3)
C9 C8 P1 119.6(3)
C13 C8 P1 122.8(3)
C31 C26 C27 118.9(3)
C31 C26 P2 117.9(3)
C27 C26 P2 123.2(3)
C41 C40 C39 107.9(3)
C41 C40 Fe2 69.11(19)
C39 C40 Fe2 69.8(2)
C41 C40 H40 126.0
C39 C40 H40 126.0
Fe2 C40 H40 126.7
C25 C24 C23 119.9(4)
C25 C24 H24 120.1
C23 C24 H24 120.1
C40 C41 C37 109.3(3)
C40 C41 Fe2 70.6(2)
C37 C41 Fe2 69.98(19)
C40 C41 H41 125.4
C37 C41 H41 125.4
Fe2 C41 H41 125.7
C32 C33 C34 107.0(3)
C32 C33 P1 123.7(3)
C34 C33 P1 129.2(3)
C32 C33 Fe2 69.40(18)
C34 C33 Fe2 69.24(19)
P1 C33 Fe2 127.71(17)
C19 C14 C15 118.1(3)
C19 C14 P1 123.7(3)
C15 C14 P1 118.2(3)
C28 C29 C30 119.4(4)
C28 C29 H29 120.3
C30 C29 H29 120.3
C41 C37 C38 106.1(3)
C41 C37 P2 129.2(3)
C38 C37 P2 124.7(3)
C41 C37 Fe2 68.92(19)
C38 C37 Fe2 68.96(19)
P2 C37 Fe2 123.86(17)
C24 C23 C22 119.9(4)
C24 C23 H23 120.0
C22 C23 H23 120.0
C12 C11 C10 118.9(4)
C12 C11 H11 120.5
C10 C11 H11 120.5
C13 C12 C11 120.2(4)
C13 C12 H12 119.9
C11 C12 H12 119.9
C28 C27 C26 120.0(4)
C28 C27 H27 120.0
C26 C27 H27 120.0
C1 C6 C5 119.3(4)
C1 C6 H6 120.3
C5 C6 H6 120.3
C35 C34 C33 108.1(3)
C35 C34 Fe2 70.7(2)
C33 C34 Fe2 69.82(19)
C35 C34 H34 126.0
C33 C34 H34 126.0
Fe2 C34 H34 125.2
C24 C25 C20 121.1(4)
C24 C25 H25 119.4
C20 C25 H25 119.4
C16 C17 C18 119.2(4)
C16 C17 H17 120.4
C18 C17 H17 120.4
C36 C32 C33 108.2(3)
C36 C32 Fe2 70.6(2)
C33 C32 Fe2 69.85(19)
C36 C32 H32 125.9
C33 C32 H32 125.9
Fe2 C32 H32 125.2
C29 C28 C27 120.6(4)
C29 C28 H28 119.7
C27 C28 H28 119.7
C21 C22 C23 119.4(4)
C21 C22 H22 120.3
C23 C22 H22 120.3
C39 C38 C37 108.3(3)
C39 C38 Fe2 70.2(2)
C37 C38 Fe2 69.88(19)
C39 C38 H38 125.8
C37 C38 H38 125.8
Fe2 C38 H38 125.7
C17 C18 C19 120.9(4)
C17 C18 H18 119.5
C19 C18 H18 119.5
C40 C39 C38 108.4(3)
C40 C39 Fe2 70.0(2)
C38 C39 Fe2 69.13(19)
C40 C39 H39 125.8
C38 C39 H39 125.8
Fe2 C39 H39 126.6
C11 C10 C9 120.3(4)
C11 C10 H10 119.9
C9 C10 H10 119.9
C1 C2 C3 119.7(4)
C1 C2 H2 120.1
C3 C2 H2 120.1
C35 C36 C32 108.0(3)
C35 C36 Fe2 69.9(2)
C32 C36 Fe2 69.0(2)
C35 C36 H36 126.0
C32 C36 H36 126.0
Fe2 C36 H36 126.6
C36 C35 C34 108.7(3)
C36 C35 Fe2 70.2(2)
C34 C35 Fe2 69.2(2)
C36 C35 H35 125.7
C34 C35 H35 125.7
Fe2 C35 H35 126.5
C26 C31 C30 120.2(4)
C26 C31 H31 119.9
C30 C31 H31 119.9
C4 C3 C2 120.0(5)
C4 C3 H3 120.0
C2 C3 H3 120.0
C4 C5 C6 120.6(5)
C4 C5 H5 119.7
C6 C5 H5 119.7
O1 C7 C1 119.0(4)
O1 C7 S1 123.2(3)
C1 C7 S1 117.7(3)
C29 C30 C31 120.8(5)
C29 C30 H30 119.6
C31 C30 H30 119.6
C5 C4 C3 120.7(5)
C5 C4 H4 119.6
C3 C4 H4 119.6

loop_
_geom_bond_atom_site_label_1
_geom_bond_atom_site_label_2
_geom_bond_distance
Cu1 S1 2.2095(12)
Cu1 P1 2.2484(13)
Cu1 P2 2.2602(11)
Fe2 C41 2.028(3)
Fe2 C34 2.030(3)
Fe2 C38 2.030(3)
Fe2 C32 2.031(3)
Fe2 C33 2.037(3)
Fe2 C37 2.042(3)
Fe2 C39 2.044(3)
Fe2 C40 2.047(3)
Fe2 C35 2.049(4)
Fe2 C36 2.053(4)
P1 C33 1.807(3)
P1 C8 1.815(3)
P1 C14 1.826(3)
P2 C37 1.820(3)
P2 C26 1.824(3)
P2 C20 1.830(3)
S1 C7 1.742(4)
C1 C2 1.369(5)
C1 C6 1.384(5)
C1 C7 1.512(5)
O1 C7 1.218(4)
C15 C14 1.384(4)
C15 C16 1.392(4)
C15 H15 0.9300
C21 C22 1.366(4)
C21 C20 1.380(4)
C21 H21 0.9300
C13 C12 1.368(5)
C13 C8 1.386(4)
C13 H13 0.9300
C20 C25 1.387(4)
C19 C14 1.381(4)
C19 C18 1.386(4)
C19 H19 0.9300
C9 C8 1.376(4)
C9 C10 1.386(5)
C9 H9 0.9300
C16 C17 1.365(4)
C16 H16 0.9300
C26 C31 1.374(5)
C26 C27 1.382(4)
C40 C41 1.405(4)
C40 C39 1.406(4)
C40 H40 0.9300
C24 C25 1.371(4)
C24 C23 1.373(5)
C24 H24 0.9300
C41 C37 1.429(4)
C41 H41 0.9300
C33 C32 1.417(4)
C33 C34 1.422(4)
C29 C28 1.359(5)
C29 C30 1.365(5)
C29 H29 0.9300
C37 C38 1.432(4)
C23 C22 1.390(5)
C23 H23 0.9300
C11 C12 1.376(5)
C11 C10 1.381(5)
C11 H11 0.9300
C12 H12 0.9300
C27 C28 1.382(5)
C27 H27 0.9300
C6 C5 1.393(5)
C6 H6 0.9300
C34 C35 1.401(4)
C34 H34 0.9300
C25 H25 0.9300
C17 C18 1.370(4)
C17 H17 0.9300
C32 C36 1.410(5)
C32 H32 0.9300
C28 H28 0.9300
C22 H22 0.9300
C38 C39 1.417(4)
C38 H38 0.9300
C18 H18 0.9300
C39 H39 0.9300
C10 H10 0.9300
C2 C3 1.394(5)
C2 H2 0.9300
C36 C35 1.398(5)
C36 H36 0.9300
C35 H35 0.9300
C31 C30 1.378(5)
C31 H31 0.9300
C3 C4 1.361(6)
C3 H3 0.9300
C5 C4 1.340(6)
C5 H5 0.9300
C30 H30 0.9300
C4 H4 0.9300
